data_4347501
loop_
_publ_author_name
'Arroyave, Alejandra'
'Lennartson, Anders'
'Dragulescu-Andrasi, Alina'
'Pedersen, Kasper S.'
'Piligkos, Stergios'
'Stoian, Sebastian A.'
'Greer, Samuel M.'
'Pak, Chongin'
'Hietsoi, Oleksandr'
'Phan, Hoa'
'Hill, Stephen'
'McKenzie, Christine J.'
'Shatruk, Michael'

_publ_section_title
;
 Spin Crossover in Fe(II) Complexes with N4S2 Coordination.
;
_journal_issue 12
_journal_name_full 'Inorganic chemistry'
_journal_page_first 5904
_journal_page_last 5913
_journal_paper_doi 10.1021/acs.inorgchem.6b00246
_journal_volume 55
_journal_year 2016
_chemical_formula_sum 'C16 H22 B2 Fe N4 S2'
_chemical_formula_weight 411.96
_space_group_crystal_system monoclinic
_space_group_IT_number 15
_space_group_name_Hall '-C 2yc'
_space_group_name_H-M_alt 'C 1 2/c 1'
_atom_sites_solution_hydrogens geom
_audit_creation_method SHELXL-2013
_cell_angle_alpha 90
_cell_angle_beta 123.2050(10)
_cell_angle_gamma 90
_cell_formula_units_Z 4
_cell_length_a 20.3243(13)
_cell_length_b 7.9693(5)
_cell_length_c 14.0085(9)
_cell_measurement_reflns_used 4559
_cell_measurement_temperature 150(2)
_cell_measurement_theta_max 28.18
_cell_measurement_theta_min 2.82
_cell_volume 1898.5(2)
_computing_cell_refinement 'SMART V5.625 (Bruker, 2000)'
_computing_data_collection 'SMART V5.625 (Bruker, 2000)'
_computing_data_reduction 'SAINT V6.32 (Bruker, 2001)'
_computing_molecular_graphics 'X-Seed 2.0 (Barbour, 2001)'
_computing_publication_material 'SHELXL-2013 (Sheldrick, 2013)'
_computing_structure_refinement 'SHELXL-2013 (Sheldrick, 2013)'
_computing_structure_solution 'SHELXS-2013 (Sheldrick, 2013)'
_diffrn_ambient_temperature 150(2)
_diffrn_measured_fraction_theta_full 0.999
_diffrn_measured_fraction_theta_max 0.998
_diffrn_measurement_device_type 'Bruker APEX II CCD area-detector'
_diffrn_measurement_method 'profile data from \w scans'
_diffrn_radiation_source 'fine-focus sealed tube'
_diffrn_radiation_type MoK\a
_diffrn_radiation_wavelength 0.71073
_diffrn_reflns_av_R_equivalents 0.0259
_diffrn_reflns_av_unetI/netI 0.0249
_diffrn_reflns_Laue_measured_fraction_full 0.999
_diffrn_reflns_Laue_measured_fraction_max 0.998
_diffrn_reflns_limit_h_max 25
_diffrn_reflns_limit_h_min -25
_diffrn_reflns_limit_k_max 9
_diffrn_reflns_limit_k_min -9
_diffrn_reflns_limit_l_max 17
_diffrn_reflns_limit_l_min -17
_diffrn_reflns_number 7294
_diffrn_reflns_point_group_measured_fraction_full 0.999
_diffrn_reflns_point_group_measured_fraction_max 0.998
_diffrn_reflns_theta_full 25.242
_diffrn_reflns_theta_max 26.370
_diffrn_reflns_theta_min 2.395
_exptl_absorpt_coefficient_mu 1.020
_exptl_absorpt_correction_T_max 0.7457
_exptl_absorpt_correction_T_min 0.6744
_exptl_absorpt_correction_type multi-scan
_exptl_absorpt_process_details 'SADABS v2.03 (Bruker, 2003)'
_exptl_crystal_colour dark-grey
_exptl_crystal_density_diffrn 1.441
_exptl_crystal_description plate
_exptl_crystal_F_000 856
_exptl_crystal_size_max 0.180
_exptl_crystal_size_mid 0.060
_exptl_crystal_size_min 0.020
_refine_diff_density_max 0.297
_refine_diff_density_min -0.231
_refine_diff_density_rms 0.057
_refine_ls_extinction_method none
_refine_ls_goodness_of_fit_ref 1.064
_refine_ls_hydrogen_treatment constr
_refine_ls_matrix_type full
_refine_ls_number_parameters 115
_refine_ls_number_reflns 1934
_refine_ls_number_restraints 0
_refine_ls_restrained_S_all 1.064
_refine_ls_R_factor_all 0.0331
_refine_ls_R_factor_gt 0.0263
_refine_ls_shift/su_max 0.000
_refine_ls_shift/su_mean 0.000
_refine_ls_structure_factor_coef Fsqd
_refine_ls_weighting_details 'w=1/[\s^2^(Fo^2^)+(0.0327P)^2^+1.7020P] where P=(Fo^2^+2Fc^2^)/3'
_refine_ls_weighting_scheme calc
_refine_ls_wR_factor_gt 0.0641
_refine_ls_wR_factor_ref 0.0667
_reflns_Friedel_coverage 0.000
_reflns_number_gt 1698
_reflns_number_total 1934
_reflns_threshold_expression 'I > 2\s(I)'
_cod_data_source_file ic6b00246_si_004.cif
_cod_data_source_block
;
;
_cod_original_sg_symbol_H-M 'C 2/c'
_cod_database_code 4347501
_shelx_space_group_comment
;
The symmetry employed for this shelxl refinement is uniquely defined
by the following loop, which should always be used as a source of
symmetry information in preference to the above space-group names.
They are only intended as comments.
;
_shelx_estimated_absorpt_t_min 0.838
_shelx_estimated_absorpt_t_max 0.980
_shelxl_version_number 2013-4

loop_
_space_group_symop_operation_xyz
'x, y, z'
'-x, y, -z+1/2'
'x+1/2, y+1/2, z'
'-x+1/2, y+1/2, -z+1/2'
'-x, -y, -z'
'x, -y, z-1/2'
'-x+1/2, -y+1/2, -z'
'x+1/2, -y+1/2, z-1/2'

loop_
_atom_site_label
_atom_site_type_symbol
_atom_site_fract_x
_atom_site_fract_y
_atom_site_fract_z
_atom_site_U_iso_or_equiv
_atom_site_adp_type
_atom_site_occupancy
_atom_site_site_symmetry_order
_atom_site_calc_flag
_atom_site_refinement_flags_posn
_atom_site_refinement_flags_adp
_atom_site_refinement_flags_occupancy
Fe1 Fe 0.0000 0.42275(4) 0.2500 0.01172(11) Uani 1 2 d S T P
S1 S 0.04242(3) 0.62286(6) 0.18274(4) 0.01700(13) Uani 1 1 d . . .
N1 N 0.03769(8) 0.26026(19) 0.18538(12) 0.0157(3) Uani 1 1 d . . .
N2 N 0.10968(8) 0.42734(18) 0.39025(12) 0.0144(3) Uani 1 1 d . . .
C1 C 0.06874(10) 0.1933(2) 0.14813(14) 0.0164(4) Uani 1 1 d . . .
C2 C 0.13000(10) 0.3531(2) 0.48949(15) 0.0173(4) Uani 1 1 d . . .
H2 H 0.0904 0.2971 0.4938 0.021 Uiso 1 1 calc R U .
C3 C 0.20582(11) 0.3553(2) 0.58501(15) 0.0199(4) Uani 1 1 d . . .
H3 H 0.2180 0.2995 0.6528 0.024 Uiso 1 1 calc R U .
C4 C 0.26378(11) 0.4392(2) 0.58124(16) 0.0224(4) Uani 1 1 d . . .
H4 H 0.3161 0.4438 0.6464 0.027 Uiso 1 1 calc R U .
C5 C 0.24402(11) 0.5165(3) 0.48048(16) 0.0207(4) Uani 1 1 d . . .
H5 H 0.2826 0.5763 0.4757 0.025 Uiso 1 1 calc R U .
C6 C 0.16737(10) 0.5059(2) 0.38648(15) 0.0162(4) Uani 1 1 d . . .
C7 C 0.14624(10) 0.5767(2) 0.27365(16) 0.0196(4) Uani 1 1 d . . .
H7A H 0.1607 0.4950 0.2349 0.023 Uiso 1 1 calc R U .
H7B H 0.1767 0.6807 0.2867 0.023 Uiso 1 1 calc R U .
C8 C 0.03858(11) 0.8111(2) 0.25369(17) 0.0226(4) Uani 1 1 d . . .
H8A H 0.0831 0.8117 0.3346 0.027 Uiso 1 1 calc R U .
H8B H 0.0423 0.9125 0.2161 0.027 Uiso 1 1 calc R U .
BB1 B 0.11650(14) 0.1102(3) 0.1010(2) 0.0276(5) Uani 1 1 d . . .
HB1A H 0.1588 0.1860 0.1146 0.041 Uiso 1 1 calc R U .
HB1B H 0.0811 0.0897 0.0190 0.041 Uiso 1 1 calc R U .
HB1C H 0.1392 0.0036 0.1405 0.041 Uiso 1 1 calc R U .

loop_
_atom_site_aniso_label
_atom_site_aniso_U_11
_atom_site_aniso_U_22
_atom_site_aniso_U_33
_atom_site_aniso_U_23
_atom_site_aniso_U_13
_atom_site_aniso_U_12
Fe1 0.01242(19) 0.0115(2) 0.01367(19) 0.000 0.00867(15) 0.000
S1 0.0186(2) 0.0161(2) 0.0175(2) 0.00353(18) 0.0106(2) -0.00030(17)
N1 0.0149(8) 0.0146(8) 0.0174(8) 0.0012(6) 0.0088(7) 0.0004(6)
N2 0.0166(8) 0.0128(8) 0.0165(7) -0.0006(6) 0.0108(7) 0.0000(6)
C1 0.0166(9) 0.0148(9) 0.0155(8) 0.0024(7) 0.0073(8) 0.0020(7)
C2 0.0191(9) 0.0177(10) 0.0187(9) 0.0006(8) 0.0127(8) 0.0000(8)
C3 0.0225(10) 0.0240(10) 0.0152(9) 0.0002(8) 0.0117(8) 0.0027(8)
C4 0.0177(10) 0.0263(11) 0.0180(9) -0.0028(8) 0.0065(8) 0.0009(8)
C5 0.0151(9) 0.0229(10) 0.0247(10) -0.0014(8) 0.0112(8) -0.0030(8)
C6 0.0182(9) 0.0140(9) 0.0198(9) 0.0004(7) 0.0126(8) 0.0001(7)
C7 0.0166(9) 0.0228(10) 0.0218(10) 0.0035(8) 0.0121(8) -0.0020(8)
C8 0.0264(10) 0.0121(10) 0.0275(10) -0.0002(8) 0.0135(9) -0.0023(8)
BB1 0.0257(12) 0.0331(14) 0.0278(12) -0.0030(10) 0.0171(11) 0.0067(10)

loop_
_atom_type_symbol
_atom_type_description
_atom_type_scat_dispersion_real
_atom_type_scat_dispersion_imag
_atom_type_scat_source
C C 0.0033 0.0016 'International Tables Vol C Tables 4.2.6.8 and 6.1.1.4'
H H 0.0000 0.0000 'International Tables Vol C Tables 4.2.6.8 and 6.1.1.4'
B B 0.0013 0.0007 'International Tables Vol C Tables 4.2.6.8 and 6.1.1.4'
N N 0.0061 0.0033 'International Tables Vol C Tables 4.2.6.8 and 6.1.1.4'
S S 0.1246 0.1234 'International Tables Vol C Tables 4.2.6.8 and 6.1.1.4'
Fe Fe 0.3463 0.8444 'International Tables Vol C Tables 4.2.6.8 and 6.1.1.4'

loop_
_geom_angle_atom_site_label_1
_geom_angle_atom_site_label_2
_geom_angle_atom_site_label_3
_geom_angle
_geom_angle_site_symmetry_1
_geom_angle_site_symmetry_3
N1 Fe1 N1 97.31(8) 2 .
N1 Fe1 N2 93.75(6) 2 .
N1 Fe1 N2 87.63(6) . .
N1 Fe1 N2 87.63(6) 2 2
N1 Fe1 N2 93.75(6) . 2
N2 Fe1 N2 177.91(8) . 2
N1 Fe1 S1 176.12(4) 2 .
N1 Fe1 S1 86.48(4) . .
N2 Fe1 S1 85.54(4) . .
N2 Fe1 S1 92.98(4) 2 .
N1 Fe1 S1 86.48(4) 2 2
N1 Fe1 S1 176.12(4) . 2
N2 Fe1 S1 92.98(4) . 2
N2 Fe1 S1 85.54(4) 2 2
S1 Fe1 S1 89.75(3) . 2
C7 S1 C8 99.51(9) . .
C7 S1 Fe1 97.35(6) . .
C8 S1 Fe1 102.36(6) . .
C1 N1 Fe1 165.66(15) . .
C2 N2 C6 117.31(15) . .
C2 N2 Fe1 123.29(12) . .
C6 N2 Fe1 119.39(12) . .
N1 C1 BB1 175.9(2) . .
N2 C2 C3 122.82(16) . .
C4 C3 C2 119.45(17) . .
C3 C4 C5 118.56(17) . .
C4 C5 C6 119.30(17) . .
N2 C6 C5 122.51(16) . .
N2 C6 C7 117.35(16) . .
C5 C6 C7 120.09(16) . .
C6 C7 S1 111.62(12) . .
C8 C8 S1 108.33(10) 2 .

loop_
_geom_bond_atom_site_label_1
_geom_bond_atom_site_label_2
_geom_bond_distance
_geom_bond_site_symmetry_2
Fe1 N1 1.9602(15) 2
Fe1 N1 1.9602(15) .
Fe1 N2 2.0084(15) .
Fe1 N2 2.0084(15) 2
Fe1 S1 2.2503(5) .
Fe1 S1 2.2503(5) 2
S1 C7 1.8074(18) .
S1 C8 1.8246(19) .
N1 C1 1.147(2) .
N2 C2 1.351(2) .
N2 C6 1.355(2) .
C1 BB1 1.586(3) .
C2 C3 1.381(2) .
C3 C4 1.381(3) .
C4 C5 1.383(3) .
C5 C6 1.386(3) .
C6 C7 1.503(2) .
C8 C8 1.514(4) 2
